data_7035574
loop_
_publ_author_name
'Zhu, Di'
'Sharma, Arzoo Z.'
'Wiebe, Christopher R.'
'Budzelaar, Peter H. M.'

_publ_section_title
;
 Rhodium(ii) dimers without metal-metal bonds.
;
_journal_issue 30
_journal_name_full 'Dalton transactions (Cambridge, England : 2003)'
_journal_page_first 13460
_journal_page_last 13463
_journal_paper_doi 10.1039/c5dt02218e
_journal_volume 44
_journal_year 2015
_chemical_formula_moiety 'C42 H62 Br2 N4 Rh2, C7'
_chemical_formula_sum 'C49 H62 Br2 N4 Rh2'
_chemical_formula_weight 1072.67
_chemical_name_systematic
'bis(\m~2~-Bromo)-bis(N,N'-bis(2,6-dimethylphenyl)pentane-2,4-diiminato-N,N')-diphenyl-di-rhodium(II) toluene solvate'
_chemical_properties_physical 'Air-sensitive, Moisture-sensitive'
_space_group_IT_number 12
_symmetry_cell_setting monoclinic
_symmetry_Int_Tables_number 12
_symmetry_space_group_name_Hall '-C 2y'
_symmetry_space_group_name_H-M 'C 1 2/m 1'
_atom_sites_solution_hydrogens geom
_atom_sites_solution_primary direct
_atom_sites_solution_secondary difmap
_audit_creation_method SHELXL-97
_audit_update_record
;
2015-06-09 deposited with the CCDC.
2015-06-26 downloaded from the CCDC.
;
_cell_angle_alpha 90.00
_cell_angle_beta 131.564(13)
_cell_angle_gamma 90.00
_cell_formula_units_Z 2
_cell_length_a 18.862(7)
_cell_length_b 11.848(5)
_cell_length_c 14.220(5)
_cell_measurement_reflns_used 9409
_cell_measurement_temperature 293(2)
_cell_measurement_theta_max 29.988
_cell_measurement_theta_min 2.8855
_cell_volume 2377.7(16)
_computing_cell_refinement 'APEX2 software suite'
_computing_data_collection 'APEX2 software suite'
_computing_data_reduction 'APEX2 software suite'
_computing_structure_refinement 'SHELXL-97 (Sheldrick, 1997)'
_computing_structure_solution 'SHELXS-97 (Sheldrick, 1990)'
_diffrn_ambient_temperature 293(2)
_diffrn_measured_fraction_theta_full 0.998
_diffrn_measured_fraction_theta_max 0.998
_diffrn_measurement_device_type 'Bruker D8 three-circle diffractometer with an APEX-II CCD detector'
_diffrn_measurement_method 'area detector \f and \w scan'
_diffrn_radiation_monochromator graphite
_diffrn_radiation_probe x-ray
_diffrn_radiation_type MoK\a
_diffrn_radiation_wavelength 0.71073
_diffrn_reflns_av_R_equivalents 0.0147
_diffrn_reflns_av_sigmaI/netI 0.0123
_diffrn_reflns_limit_h_max 22
_diffrn_reflns_limit_h_min -22
_diffrn_reflns_limit_k_max 14
_diffrn_reflns_limit_k_min -14
_diffrn_reflns_limit_l_max 17
_diffrn_reflns_limit_l_min -17
_diffrn_reflns_number 8868
_diffrn_reflns_theta_full 25.50
_diffrn_reflns_theta_max 25.50
_diffrn_reflns_theta_min 2.89
_diffrn_source 'rotating-anode X-ray tube'
_exptl_absorpt_coefficient_mu 2.411
_exptl_absorpt_correction_T_max 0.9805
_exptl_absorpt_correction_T_min 0.7724
_exptl_absorpt_correction_type multi-scan
_exptl_absorpt_process_details SADABS
_exptl_crystal_colour deep-green
_exptl_crystal_density_diffrn 1.498
_exptl_crystal_density_method 'not measured'
_exptl_crystal_description 'a irregular block'
_exptl_crystal_F_000 1088
_exptl_crystal_preparation 'Magnetic properties'
_exptl_crystal_recrystallization_method 'Re-crystallisation from solvent: toluene, hexane, thf'
_exptl_crystal_size_max 0.40
_exptl_crystal_size_mid 0.30
_exptl_crystal_size_min 0.30
_refine_diff_density_max 1.031
_refine_diff_density_min -0.689
_refine_diff_density_rms 0.095
_refine_ls_extinction_coef 0.0036(5)
_refine_ls_extinction_expression Fc^*^=kFc[1+0.001xFc^2^\l^3^/sin(2\q)]^-1/4^
_refine_ls_extinction_method SHELXL
_refine_ls_goodness_of_fit_ref 1.050
_refine_ls_hydrogen_treatment constr
_refine_ls_matrix_type full
_refine_ls_number_parameters 151
_refine_ls_number_reflns 2336
_refine_ls_number_restraints 9
_refine_ls_restrained_S_all 1.063
_refine_ls_R_factor_all 0.0358
_refine_ls_R_factor_gt 0.0347
_refine_ls_shift/su_max 0.000
_refine_ls_shift/su_mean 0.000
_refine_ls_structure_factor_coef Fsqd
_refine_ls_weighting_details 'calc w=1/[\s^2^(Fo^2^)+(0.0639P)^2^+5.9921P] where P=(Fo^2^+2Fc^2^)/3'
_refine_ls_weighting_scheme calc
_refine_ls_wR_factor_gt 0.1024
_refine_ls_wR_factor_ref 0.1042
_reflns_number_gt 2251
_reflns_number_total 2336
_reflns_threshold_expression I>2\s(I)
_cod_data_source_file c5dt02218e3.cif
_cod_data_source_block 1b
_cod_depositor_comments 'Adding full bibliography for 7035573--7035574.cif.'
_cod_original_sg_symbol_H-M 'C 2/m'
_cod_database_code 7035574

loop_
_symmetry_equiv_pos_as_xyz
'x, y, z'
'x, -y, z'
'x+1/2, y+1/2, z'
'x+1/2, -y+1/2, z'
'-x, -y, -z'
'-x, y, -z'
'-x+1/2, -y+1/2, -z'
'-x+1/2, y+1/2, -z'

loop_
_atom_site_label
_atom_site_type_symbol
_atom_site_fract_x
_atom_site_fract_y
_atom_site_fract_z
_atom_site_U_iso_or_equiv
_atom_site_adp_type
_atom_site_occupancy
_atom_site_symmetry_multiplicity
_atom_site_calc_flag
_atom_site_refinement_flags
Rh1 Rh 0.11750(2) 0.5000 0.03682(3) 0.03854(19) Uani 1 2 d S
Br1 Br 0.05639(3) 0.5000 0.14746(4) 0.0615(2) Uani 1 2 d S
C11 C 0.2543(4) 0.5000 -0.1190(6) 0.0703(17) Uani 1 2 d S
H111 H 0.3140 0.5343 -0.0816 0.106 Uiso 1 1 calc R
H112 H 0.2040 0.5420 -0.1922 0.106 Uiso 1 1 calc R
H113 H 0.2535 0.4237 -0.1425 0.106 Uiso 1 1 calc R
C12 C 0.2409(4) 0.5000 -0.0253(5) 0.0502(11) Uani 1 2 d S
C13 C 0.3229(4) 0.5000 0.1007(5) 0.0599(14) Uani 1 2 d S
H13 H 0.3800 0.5000 0.1183 0.072 Uiso 1 2 calc SR
C14 C 0.3288(3) 0.5000 0.2035(5) 0.0535(12) Uani 1 2 d S
C15 C 0.4263(4) 0.5000 0.3312(5) 0.0677(16) Uani 1 2 d S
H151 H 0.4272 0.5473 0.3867 0.102 Uiso 1 1 calc R
H152 H 0.4708 0.5283 0.3250 0.102 Uiso 1 1 calc R
H153 H 0.4435 0.4244 0.3637 0.102 Uiso 1 1 calc R
N1 N 0.1543(3) 0.5000 -0.0661(4) 0.0410(8) Uani 1 2 d S
N2 N 0.2540(3) 0.5000 0.1938(4) 0.0433(9) Uani 1 2 d S
C21 C 0.0770(4) 0.5000 -0.2003(5) 0.0532(13) Uani 1 2 d S
C22 C 0.0413(3) 0.6030(5) -0.2622(5) 0.0834(16) Uani 1 1 d .
C23 C -0.0327(5) 0.5978(10) -0.3933(6) 0.136(4) Uani 1 1 d .
H23 H -0.0585 0.6647 -0.4387 0.163 Uiso 1 1 calc R
C24 C -0.0669(8) 0.5000 -0.4541(9) 0.181(10) Uani 1 2 d S
H24 H -0.1158 0.5000 -0.5410 0.218 Uiso 1 2 calc SR
C27 C 0.0795(6) 0.7109(5) -0.1930(8) 0.127(3) Uani 1 1 d .
H271 H 0.0687 0.7160 -0.1360 0.191 Uiso 1 1 calc R
H272 H 0.0483 0.7726 -0.2515 0.191 Uiso 1 1 calc R
H273 H 0.1463 0.7144 -0.1465 0.191 Uiso 1 1 calc R
C31 C 0.2727(3) 0.5000 0.3099(4) 0.0520(12) Uani 1 2 d S
C32 C 0.2804(3) 0.3965(5) 0.3629(4) 0.0691(12) Uani 1 1 d .
C33 C 0.2963(4) 0.4013(7) 0.4749(5) 0.099(2) Uani 1 1 d .
H33 H 0.3022 0.3344 0.5137 0.119 Uiso 1 1 calc R
C34 C 0.3031(6) 0.5000 0.5270(7) 0.116(4) Uani 1 2 d S
H34 H 0.3127 0.5000 0.6001 0.139 Uiso 1 2 calc SR
C37 C 0.2708(4) 0.2876(5) 0.3029(5) 0.0955(18) Uani 1 1 d .
H371 H 0.2190 0.2926 0.2138 0.143 Uiso 1 1 calc R
H372 H 0.2591 0.2278 0.3365 0.143 Uiso 1 1 calc R
H373 H 0.3283 0.2724 0.3197 0.143 Uiso 1 1 calc R
C81 C 0.0000 0.1817(19) 0.0000 0.14(2) Uiso 0.50 2 d SPD
C82 C 0.0000 0.0650(12) 0.0000 0.086(4) Uiso 0.50 2 d SPD
C83 C -0.0334(7) 0.0000 -0.1030(8) 0.097(2) Uiso 1 2 d SD
C84 C -0.0349(10) -0.1119(7) -0.1087(13) 0.106(4) Uiso 0.50 1 d PD
C85 C 0.0000 -0.164(3) 0.0000 0.16(3) Uiso 0.50 2 d SPD

loop_
_atom_site_aniso_label
_atom_site_aniso_U_11
_atom_site_aniso_U_22
_atom_site_aniso_U_33
_atom_site_aniso_U_23
_atom_site_aniso_U_13
_atom_site_aniso_U_12
Rh1 0.0276(2) 0.0550(3) 0.0329(2) 0.000 0.01994(19) 0.000
Br1 0.0305(3) 0.1189(5) 0.0349(3) 0.000 0.0216(2) 0.000
C11 0.051(3) 0.113(5) 0.063(4) 0.000 0.045(3) 0.000
C12 0.041(3) 0.068(3) 0.050(3) 0.000 0.034(2) 0.000
C13 0.036(3) 0.092(4) 0.056(3) 0.000 0.033(3) 0.000
C14 0.033(2) 0.071(3) 0.047(3) 0.000 0.022(2) 0.000
C15 0.034(3) 0.104(5) 0.052(3) 0.000 0.023(2) 0.000
N1 0.0350(19) 0.053(2) 0.0375(19) 0.000 0.0249(17) 0.000
N2 0.034(2) 0.057(2) 0.0355(19) 0.000 0.0221(17) 0.000
C21 0.040(3) 0.089(4) 0.040(2) 0.000 0.030(2) 0.000
C22 0.071(3) 0.130(5) 0.073(3) 0.046(3) 0.058(3) 0.040(3)
C23 0.085(4) 0.263(12) 0.073(4) 0.078(6) 0.058(4) 0.072(6)
C24 0.076(7) 0.42(3) 0.040(5) 0.000 0.034(5) 0.000
C27 0.194(8) 0.082(4) 0.189(8) 0.058(5) 0.162(7) 0.053(5)
C31 0.028(2) 0.084(4) 0.033(2) 0.000 0.0158(19) 0.000
C32 0.0404(19) 0.106(3) 0.047(2) 0.018(2) 0.0228(17) 0.001(2)
C33 0.059(3) 0.174(7) 0.051(3) 0.033(3) 0.030(2) 0.000(3)
C34 0.067(5) 0.237(14) 0.040(4) 0.000 0.034(4) 0.000
C37 0.082(3) 0.081(3) 0.085(3) 0.027(3) 0.040(3) 0.001(3)

loop_
_atom_type_symbol
_atom_type_description
_atom_type_scat_dispersion_real
_atom_type_scat_dispersion_imag
_atom_type_scat_source
C C 0.0033 0.0016 'International Tables Vol C Tables 4.2.6.8 and 6.1.1.4'
H H 0.0000 0.0000 'International Tables Vol C Tables 4.2.6.8 and 6.1.1.4'
N N 0.0061 0.0033 'International Tables Vol C Tables 4.2.6.8 and 6.1.1.4'
Rh Rh -1.1178 0.9187 'International Tables Vol C Tables 4.2.6.8 and 6.1.1.4'
Br Br -0.2901 2.4595 'International Tables Vol C Tables 4.2.6.8 and 6.1.1.4'

loop_
_geom_angle_atom_site_label_1
_geom_angle_atom_site_label_2
_geom_angle_atom_site_label_3
_geom_angle
_geom_angle_site_symmetry_1
_geom_angle_site_symmetry_3
N1 Rh1 N2 90.07(17) . .
N1 Rh1 Br1 174.88(11) . .
N2 Rh1 Br1 95.05(12) . .
N1 Rh1 Br1 94.86(12) . 5_565
N2 Rh1 Br1 175.07(11) . 5_565
Br1 Rh1 Br1 80.02(4) . 5_565
Rh1 Br1 Rh1 99.98(4) . 5_565
C12 C11 H111 109.5 . .
C12 C11 H112 109.5 . .
H111 C11 H112 109.5 . .
C12 C11 H113 109.5 . .
H111 C11 H113 109.5 . .
H112 C11 H113 109.5 . .
N1 C12 C13 124.1(5) . .
N1 C12 C11 119.6(5) . .
C13 C12 C11 116.3(5) . .
C12 C13 C14 126.9(5) . .
C12 C13 H13 116.5 . .
C14 C13 H13 116.5 . .
N2 C14 C13 123.6(5) . .
N2 C14 C15 119.5(5) . .
C13 C14 C15 116.8(5) . .
C14 C15 H151 109.5 . .
C14 C15 H152 109.5 . .
H151 C15 H152 109.5 . .
C14 C15 H153 109.5 . .
H151 C15 H153 109.5 . .
H152 C15 H153 109.5 . .
C12 N1 C21 116.8(4) . .
C12 N1 Rh1 127.5(3) . .
C21 N1 Rh1 115.6(3) . .
C14 N2 C31 116.5(4) . .
C14 N2 Rh1 127.7(3) . .
C31 N2 Rh1 115.7(3) . .
C22 C21 C22 122.8(6) . 2_565
C22 C21 N1 118.6(3) . .
C22 C21 N1 118.6(3) 2_565 .
C21 C22 C23 116.1(7) . .
C21 C22 C27 121.4(5) . .
C23 C22 C27 122.5(7) . .
C24 C23 C22 121.8(9) . .
C24 C23 H23 119.1 . .
C22 C23 H23 119.1 . .
C23 C24 C23 121.4(9) 2_565 .
C23 C24 H24 119.3 2_565 .
C23 C24 H24 119.3 . .
C22 C27 H271 109.5 . .
C22 C27 H272 109.5 . .
H271 C27 H272 109.5 . .
C22 C27 H273 109.5 . .
H271 C27 H273 109.5 . .
H272 C27 H273 109.5 . .
C32 C31 C32 122.9(5) . 2_565
C32 C31 N2 118.5(3) . .
C32 C31 N2 118.5(3) 2_565 .
C31 C32 C33 116.2(5) . .
C31 C32 C37 121.4(4) . .
C33 C32 C37 122.4(5) . .
C34 C33 C32 121.9(6) . .
C34 C33 H33 119.1 . .
C32 C33 H33 119.1 . .
C33 C34 C33 120.9(7) . 2_565
C33 C34 H34 119.5 . .
C33 C34 H34 119.5 2_565 .
C32 C37 H371 109.5 . .
C32 C37 H372 109.5 . .
H371 C37 H372 109.5 . .
C32 C37 H373 109.5 . .
H371 C37 H373 109.5 . .
H372 C37 H373 109.5 . .
C85 C81 C82 0.013(7) 5 .
C85 C81 C84 55.7(7) 5 5
C82 C81 C84 55.7(7) . 5
C85 C81 C84 55.7(7) 5 2
C82 C81 C84 55.7(7) . 2
C84 C81 C84 111.5(14) 5 2
C85 C82 C84 65.4(6) 5 5
C85 C82 C84 65.4(6) 5 2
C84 C82 C84 130.8(13) 5 2
C85 C82 C81 0.002(1) 5 .
C84 C82 C81 65.4(6) 5 .
C84 C82 C81 65.4(6) 2 .
C85 C82 C83 123.9(6) 5 .
C84 C82 C83 170.7(12) 5 .
C84 C82 C83 58.4(4) 2 .
C81 C82 C83 123.8(6) . .
C85 C82 C83 123.8(6) 5 5
C84 C82 C83 58.4(4) 5 5
C84 C82 C83 170.7(12) 2 5
C81 C82 C83 123.8(6) . 5
C83 C82 C83 112.3(12) . 5
C85 C82 C82 179.996(1) 5 5
C84 C82 C82 114.6(6) 5 5
C84 C82 C82 114.6(6) 2 5
C81 C82 C82 180.0 . 5
C83 C82 C82 56.2(6) . 5
C83 C82 C82 56.2(6) 5 5
C84 C83 C84 174.3(14) . 2
C84 C83 C82 126.7(11) . .
C84 C83 C82 59.0(7) 2 .
C84 C83 C82 59.0(7) . 5
C84 C83 C82 126.7(11) 2 5
C82 C83 C82 67.7(12) . 5
C83 C84 C82 62.6(6) . 5
C83 C84 C85 114(2) . .
C82 C84 C85 51.7(17) 5 .
C83 C84 C81 121.4(11) . 5
C82 C84 C81 58.9(7) 5 5
C85 C84 C81 7.2(13) . 5
C81 C85 C82 179.984(7) 5 5
C81 C85 C84 117.1(14) 5 .
C82 C85 C84 62.9(14) 5 .
C81 C85 C84 117.1(14) 5 6
C82 C85 C84 62.9(14) 5 6
C84 C85 C84 126(3) . 6

loop_
_geom_bond_atom_site_label_1
_geom_bond_atom_site_label_2
_geom_bond_distance
_geom_bond_site_symmetry_2
Rh1 N1 1.993(4) .
Rh1 N2 1.996(4) .
Rh1 Br1 2.4921(9) .
Rh1 Br1 2.4939(11) 5_565
Br1 Rh1 2.4939(11) 5_565
C11 C12 1.512(7) .
C11 H111 0.9600 .
C11 H112 0.9600 .
C11 H113 0.9600 .
C12 N1 1.321(7) .
C12 C13 1.388(8) .
C13 C14 1.390(8) .
C13 H13 0.9300 .
C14 N2 1.322(7) .
C14 C15 1.500(7) .
C15 H151 0.9600 .
C15 H152 0.9600 .
C15 H153 0.9600 .
N1 C21 1.441(6) .
N2 C31 1.442(6) .
C21 C22 1.390(6) .
C21 C22 1.390(6) 2_565
C22 C23 1.405(8) .
C22 C27 1.478(9) .
C23 C24 1.329(11) .
C23 H23 0.9300 .
C24 C23 1.329(11) 2_565
C24 H24 0.9300 .
C27 H271 0.9600 .
C27 H272 0.9600 .
C27 H273 0.9600 .
C31 C32 1.396(5) .
C31 C32 1.396(5) 2_565
C32 C33 1.412(7) .
C32 C37 1.490(8) .
C33 C34 1.343(8) .
C33 H33 0.9300 .
C34 C33 1.343(8) 2_565
C34 H34 0.9300 .
C37 H371 0.9600 .
C37 H372 0.9600 .
C37 H373 0.9600 .
C81 C85 0.21(4) 5
C81 C82 1.383(16) .
C81 C84 1.469(18) 5
C81 C84 1.469(18) 2
C82 C85 1.18(3) 5
C82 C84 1.335(13) 5
C82 C84 1.335(13) 2
C82 C83 1.382(8) .
C82 C83 1.382(8) 5
C82 C82 1.54(3) 5
C83 C84 1.327(9) .
C83 C84 1.327(9) 2
C83 C82 1.382(8) 5
C84 C82 1.335(13) 5
C84 C85 1.364(9) .
C84 C81 1.469(18) 5
C85 C81 0.21(4) 5
C85 C82 1.18(3) 5
C85 C84 1.364(9) 6
